data_7125980
loop_
_publ_author_name
'Gai, Minqiang'
'Wang, Ying'
'Tong, Tinghao'
'Wang, Liying'
'Yang, Zhihua'
'Zhou, Xin'
'Pan, Shilie'

_publ_section_title
;
 Ba(B<sub>2</sub>OF<sub>3</sub>(OH)<sub>2</sub>)<sub>2</sub> with
 well-ordered OH/F anions and a unique
 B<sub>2</sub>OF<sub>3</sub>(OH)<sub>2</sub> dimer.
;
_journal_issue 22
_journal_name_full 'Chemical communications (Cambridge, England)'
_journal_page_first 3301
_journal_page_last 3304
_journal_paper_doi 10.1039/c9cc06532f
_journal_volume 56
_journal_year 2020
_chemical_formula_moiety '0.5(B8 Ba2 F12 H8 O12)'
_chemical_formula_sum 'B4 Ba F6 H4 O6'
_chemical_formula_weight 394.61
_space_group_crystal_system monoclinic
_space_group_IT_number 12
_space_group_name_Hall '-C 2y'
_space_group_name_H-M_alt 'C 1 2/m 1'
_atom_sites_solution_hydrogens difmap
_atom_sites_solution_primary direct
_audit_creation_date 2019-09-16
_audit_creation_method
;
Olex2 1.2
(compiled 2018.05.29 svn.r3508 for OlexSys, GUI svn.r5506)
;
_audit_update_record
;
2019-09-16 deposited with the CCDC.	2020-02-11 downloaded from the CCDC.
;
_cell_angle_alpha 90
_cell_angle_beta 92.960(4)
_cell_angle_gamma 90
_cell_formula_units_Z 2
_cell_length_a 6.803(2)
_cell_length_b 7.008(2)
_cell_length_c 9.588(3)
_cell_measurement_reflns_used 1380
_cell_measurement_temperature 153
_cell_measurement_theta_max 27.52
_cell_measurement_theta_min 4.18
_cell_volume 456.5(2)
_computing_cell_refinement 'SAINT V8.38A (?, 2016)'
_computing_data_reduction 'SAINT V8.38A (?, 2016)'
_computing_molecular_graphics 'Olex2 (Dolomanov et al., 2009)'
_computing_publication_material 'Olex2 (Dolomanov et al., 2009)'
_computing_structure_refinement 'ShelXL (Sheldrick, 2015)'
_computing_structure_solution 'ShelXS (Sheldrick, 2008)'
_diffrn_ambient_temperature 153
_diffrn_measured_fraction_theta_full 0.993
_diffrn_measured_fraction_theta_max 0.993
_diffrn_measurement_device_type 'CCD area detector'
_diffrn_measurement_method 'phi and omega scans'
_diffrn_radiation_monochromator graphite
_diffrn_radiation_type MoK\a
_diffrn_radiation_wavelength 0.71073
_diffrn_reflns_av_R_equivalents 0.0179
_diffrn_reflns_av_unetI/netI 0.0242
_diffrn_reflns_Laue_measured_fraction_full 0.993
_diffrn_reflns_Laue_measured_fraction_max 0.993
_diffrn_reflns_limit_h_max 8
_diffrn_reflns_limit_h_min -6
_diffrn_reflns_limit_k_max 9
_diffrn_reflns_limit_k_min -9
_diffrn_reflns_limit_l_max 10
_diffrn_reflns_limit_l_min -12
_diffrn_reflns_number 1398
_diffrn_reflns_point_group_measured_fraction_full 0.993
_diffrn_reflns_point_group_measured_fraction_max 0.993
_diffrn_reflns_theta_full 25.242
_diffrn_reflns_theta_max 27.524
_diffrn_reflns_theta_min 4.178
_exptl_absorpt_coefficient_mu 4.461
_exptl_absorpt_correction_T_max 0.7456
_exptl_absorpt_correction_T_min 0.6532
_exptl_absorpt_correction_type multi-scan
_exptl_absorpt_process_details
;
SADABS-2016/2 (Bruker,2016/2) was used for absorption correction.
wR2(int) was 0.0659 before and 0.0286 after correction.
The Ratio of minimum to maximum transmission is 0.8761.
The \l/2 correction factor is Not present.
;
_exptl_crystal_colour 'clear colourless'
_exptl_crystal_colour_lustre clear
_exptl_crystal_colour_primary colourless
_exptl_crystal_density_diffrn 2.871
_exptl_crystal_description block
_exptl_crystal_F_000 364
_exptl_crystal_size_max 0.178
_exptl_crystal_size_mid 0.123
_exptl_crystal_size_min 0.109
_refine_diff_density_max 1.036
_refine_diff_density_min -0.535
_refine_diff_density_rms 0.103
_refine_ls_extinction_method none
_refine_ls_goodness_of_fit_ref 0.980
_refine_ls_hydrogen_treatment refxyz
_refine_ls_matrix_type full
_refine_ls_number_parameters 54
_refine_ls_number_reflns 565
_refine_ls_number_restraints 0
_refine_ls_restrained_S_all 0.980
_refine_ls_R_factor_all 0.0144
_refine_ls_R_factor_gt 0.0144
_refine_ls_shift/su_max 0.000
_refine_ls_shift/su_mean 0.000
_refine_ls_structure_factor_coef Fsqd
_refine_ls_weighting_details 'w=1/[\s^2^(Fo^2^)+(0.0232P)^2^] where P=(Fo^2^+2Fc^2^)/3'
_refine_ls_weighting_scheme calc
_refine_ls_wR_factor_gt 0.0334
_refine_ls_wR_factor_ref 0.0334
_reflns_Friedel_coverage 0.000
_reflns_number_gt 565
_reflns_number_total 565
_reflns_threshold_expression 'I > 2\s(I)'
_cod_data_source_file c9cc06532f2.cif
_cod_data_source_block 1
_cod_depositor_comments 'Adding full bibliography for 7125980.cif.'
_cod_original_cell_volume 456.5(3)
_cod_original_formula_sum 'B4 H4 Ba F6 O6'
_cod_database_code 7125980
_shelx_shelxl_version_number 2014/7
_shelx_space_group_comment
;
The symmetry employed for this shelxl refinement is uniquely defined
by the following loop, which should always be used as a source of
symmetry information in preference to the above space-group names.
They are only intended as comments.
;
_shelx_estimated_absorpt_t_max 0.642
_shelx_estimated_absorpt_t_min 0.504
_olex2_refinement_description
;
1. Fixed Uiso
 At 1.2 times of:
  All O(H) groups
;
_olex2_submission_special_instructions 'No special instructions were received'

loop_
_space_group_symop_operation_xyz
'x, y, z'
'-x, y, -z'
'x+1/2, y+1/2, z'
'-x+1/2, y+1/2, -z'
'-x, -y, -z'
'x, -y, z'
'-x+1/2, -y+1/2, -z'
'x+1/2, -y+1/2, z'

loop_
_atom_site_label
_atom_site_type_symbol
_atom_site_fract_x
_atom_site_fract_y
_atom_site_fract_z
_atom_site_U_iso_or_equiv
_atom_site_adp_type
_atom_site_occupancy
_atom_site_site_symmetry_order
_atom_site_calc_flag
_atom_site_refinement_flags_posn
_atom_site_refinement_flags_adp
_atom_site_refinement_flags_occupancy
Ba1 Ba 0.5000 1.0000 1.0000 0.00826(9) Uani 1 4 d S T P
B1 B 0.7584(5) 0.5000 0.6154(3) 0.0154(7) Uani 1 2 d S T P
B2 B 0.5430(4) 0.5000 0.8158(3) 0.0106(6) Uani 1 2 d S T P
O1 O 0.7721(3) 0.5000 0.4742(2) 0.0256(6) Uani 1 2 d S T P
H1 H 0.657(6) 0.5000 0.432(4) 0.031 Uiso 1 2 d RS T P
O2 O 0.9262(3) 0.5000 0.7016(2) 0.0184(5) Uani 1 2 d S T P
H2 H 1.032(6) 0.5000 0.658(4) 0.022 Uiso 1 2 d RS T P
O3 O 0.5773(3) 0.5000 0.6710(2) 0.0136(4) Uani 1 2 d S T P
F1 F 0.63102(17) 0.66149(16) 0.88545(12) 0.0139(2) Uani 1 1 d . . .
F2 F 0.3421(2) 0.5000 0.83473(16) 0.0141(3) Uani 1 2 d S T P

loop_
_atom_site_aniso_label
_atom_site_aniso_U_11
_atom_site_aniso_U_22
_atom_site_aniso_U_33
_atom_site_aniso_U_23
_atom_site_aniso_U_13
_atom_site_aniso_U_12
Ba1 0.00586(12) 0.01054(13) 0.00838(12) 0.000 0.00030(8) 0.000
B1 0.0111(15) 0.0239(17) 0.0113(14) 0.000 0.0025(12) 0.000
B2 0.0065(14) 0.0156(15) 0.0098(13) 0.000 0.0012(11) 0.000
O1 0.0078(10) 0.0591(17) 0.0098(10) 0.000 -0.0007(8) 0.000
O2 0.0083(10) 0.0388(13) 0.0082(9) 0.000 0.0011(8) 0.000
O3 0.0076(9) 0.0247(11) 0.0084(9) 0.000 0.0003(7) 0.000
F1 0.0132(6) 0.0143(6) 0.0140(5) -0.0024(5) 0.0007(5) -0.0009(5)
F2 0.0076(8) 0.0228(9) 0.0121(8) 0.000 0.0036(6) 0.000

loop_
_atom_type_symbol
_atom_type_description
_atom_type_scat_dispersion_real
_atom_type_scat_dispersion_imag
_atom_type_scat_source
B B 0.0013 0.0007 'International Tables Vol C Tables 4.2.6.8 and 6.1.1.4'
Ba Ba -0.3244 2.2819 'International Tables Vol C Tables 4.2.6.8 and 6.1.1.4'
F F 0.0171 0.0103 'International Tables Vol C Tables 4.2.6.8 and 6.1.1.4'
H H 0.0000 0.0000 'International Tables Vol C Tables 4.2.6.8 and 6.1.1.4'
O O 0.0106 0.0060 'International Tables Vol C Tables 4.2.6.8 and 6.1.1.4'

loop_
_geom_angle_atom_site_label_1
_geom_angle_atom_site_label_2
_geom_angle_atom_site_label_3
_geom_angle
_geom_angle_site_symmetry_1
_geom_angle_site_symmetry_3
O2 Ba1 O2 180.0 3_455 7_667
O2 Ba1 F1 118.48(5) 3_455 7_667
O2 Ba1 F1 61.52(5) 3_455 3_455
O2 Ba1 F1 118.48(5) 3_455 4_657
O2 Ba1 F1 61.52(5) 7_667 7_667
O2 Ba1 F1 61.52(5) 7_667 4_657
O2 Ba1 F1 118.48(5) 7_667 3_455
O2 Ba1 F1 118.48(5) 7_667 8_465
O2 Ba1 F1 61.52(5) 3_455 8_465
O2 Ba1 F2 116.24(6) 3_455 7_567
O2 Ba1 F2 63.76(6) 7_667 7_567
O2 Ba1 F2 63.76(6) 3_455 3
O2 Ba1 F2 116.24(6) 7_667 3
F1 Ba1 O2 110.46(3) . 7_667
F1 Ba1 O2 69.54(3) . 3_455
F1 Ba1 O2 69.54(3) 6_575 3_455
F1 Ba1 O2 110.46(3) 2_657 3_455
F1 Ba1 O2 69.54(3) 2_657 7_667
F1 Ba1 O2 69.54(3) 5_677 7_667
F1 Ba1 O2 110.46(3) 6_575 7_667
F1 Ba1 O2 110.46(3) 5_677 3_455
F1 Ba1 F1 61.99(4) 6_575 4_657
F1 Ba1 F1 101.11(3) . 4_657
F1 Ba1 F1 134.33(5) 4_657 3_455
F1 Ba1 F1 78.89(3) 5_677 4_657
F1 Ba1 F1 180.0 4_657 8_465
F1 Ba1 F1 117.14(5) 5_677 2_657
F1 Ba1 F1 78.89(3) . 8_465
F1 Ba1 F1 101.11(3) 2_657 3_455
F1 Ba1 F1 78.89(3) 2_657 7_667
F1 Ba1 F1 78.89(3) 6_575 3_455
F1 Ba1 F1 117.14(5) 6_575 .
F1 Ba1 F1 45.67(5) 8_465 3_455
F1 Ba1 F1 62.86(5) 2_657 .
F1 Ba1 F1 45.67(5) 4_657 7_667
F1 Ba1 F1 134.33(5) 8_465 7_667
F1 Ba1 F1 61.99(4) 5_677 3_455
F1 Ba1 F1 61.99(4) 2_657 8_465
F1 Ba1 F1 101.11(3) 6_575 7_667
F1 Ba1 F1 62.86(5) 5_677 6_575
F1 Ba1 F1 180.0 6_575 2_657
F1 Ba1 F1 61.99(4) . 7_667
F1 Ba1 F1 180.0 7_667 3_455
F1 Ba1 F1 118.01(4) 5_677 7_667
F1 Ba1 F1 118.01(4) 6_575 8_465
F1 Ba1 F1 118.01(4) . 3_455
F1 Ba1 F1 101.11(3) 5_677 8_465
F1 Ba1 F1 118.01(4) 2_657 4_657
F1 Ba1 F1 180.0 5_677 .
F1 Ba1 F2 59.89(3) 5_677 7_567
F1 Ba1 F2 120.11(3) 5_677 3
F1 Ba1 F2 120.11(3) 6_575 7_567
F1 Ba1 F2 59.89(3) . 3
F1 Ba1 F2 59.89(3) 2_657 7_567
F1 Ba1 F2 59.89(3) 6_575 3
F1 Ba1 F2 120.11(3) 2_657 3
F1 Ba1 F2 120.11(3) . 7_567
F2 Ba1 F1 60.22(4) 3 7_667
F2 Ba1 F1 60.22(4) 7_567 8_465
F2 Ba1 F1 119.78(4) 7_567 7_667
F2 Ba1 F1 119.78(4) 7_567 4_657
F2 Ba1 F1 60.22(4) 3 4_657
F2 Ba1 F1 60.22(4) 7_567 3_455
F2 Ba1 F1 119.78(4) 3 3_455
F2 Ba1 F1 119.78(4) 3 8_465
F2 Ba1 F2 180.0 7_567 3
O1 B1 O2 120.0(3) . .
O1 B1 O3 119.8(3) . .
O3 B1 O2 120.2(3) . .
O3 B2 F1 111.74(16) . .
O3 B2 F1 111.74(16) . 6_565
F1 B2 F1 104.7(2) . 6_565
F2 B2 O3 109.9(2) . .
F2 B2 F1 109.31(17) . .
F2 B2 F1 109.31(17) . 6_565
B1 O2 Ba1 133.99(19) . 3_545
B1 O3 B2 125.3(2) . .
Ba1 F1 Ba1 118.01(4) . 3_545
B2 F1 Ba1 136.45(13) . .
B2 F1 Ba1 101.56(11) . 3_545
B2 F2 Ba1 154.18(15) . 3_445

loop_
_geom_bond_atom_site_label_1
_geom_bond_atom_site_label_2
_geom_bond_distance
_geom_bond_site_symmetry_2
Ba1 O2 2.879(2) 7_667
Ba1 O2 2.879(2) 3_455
Ba1 F1 2.7802(13) .
Ba1 F1 2.9160(14) 4_657
Ba1 F1 2.7802(13) 5_677
Ba1 F1 2.9160(14) 7_667
Ba1 F1 2.7802(13) 6_575
Ba1 F1 2.9160(14) 3_455
Ba1 F1 2.9160(14) 8_465
Ba1 F1 2.7802(13) 2_657
Ba1 F2 2.8822(19) 7_567
Ba1 F2 2.8822(19) 3
B1 O1 1.362(4) .
B1 O2 1.375(4) .
B1 O3 1.367(4) .
B2 O3 1.421(4) .
B2 F1 1.429(2) .
B2 F1 1.429(2) 6_565
B2 F2 1.388(3) .
O2 Ba1 2.879(2) 3_545
F1 Ba1 2.9160(14) 3_545
F2 Ba1 2.8822(19) 3_445

loop_
_geom_hbond_atom_site_label_D
_geom_hbond_atom_site_label_H
_geom_hbond_atom_site_label_A
_geom_hbond_distance_DH
_geom_hbond_distance_HA
_geom_hbond_distance_DA
_geom_hbond_angle_DHA
_geom_hbond_site_symmetry_A
O1 H1 O3 0.86(4) 1.83(4) 2.692(3) 176(4) 5_666
O1 H1 F2 0.86(4) 2.56(4) 3.023(3) 115(3) 5_666
O2 H2 O1 0.85(4) 1.89(4) 2.722(3) 168(3) 5_766
